data_2228638
loop_
_publ_author_name
'Su, Jiang-Bo'
'Lin, Shen'
'Chen, Li-Juan'
'Yang, Ming-Xing'
'Huang, Hua'

_publ_section_title
;
 1,4-Bis(1<i>H</i>-benzimidazol-2-yl)benzene methanol monosolvate
;
_journal_coeditor_code BG2370
_journal_issue 1
_journal_name_full 'Acta Crystallographica Section E'
_journal_page_first o90
_journal_paper_doi 10.1107/S1600536810049238
_journal_volume 67
_journal_year 2011
_chemical_formula_iupac 'C20 H14 N4, C H4 O'
_chemical_formula_moiety 'C20 H14 N4, C H4 O'
_chemical_formula_sum 'C21 H18 N4 O'
_chemical_formula_weight 342.39
_chemical_name_systematic
;
1,4-Bis(1<i>H</i>-benzimidazol-2-yl)benzene methanol monosolvate
;
_space_group_IT_number 2
_symmetry_cell_setting triclinic
_symmetry_space_group_name_Hall '-P 1'
_symmetry_space_group_name_H-M 'P -1'
_atom_sites_solution_hydrogens geom
_atom_sites_solution_primary direct
_atom_sites_solution_secondary difmap
_cell_angle_alpha 76.21(3)
_cell_angle_beta 88.37(3)
_cell_angle_gamma 77.01(3)
_cell_formula_units_Z 2
_cell_length_a 7.1730(14)
_cell_length_b 10.599(2)
_cell_length_c 12.260(3)
_cell_measurement_reflns_used 3188
_cell_measurement_temperature 293(2)
_cell_measurement_theta_max 27.4797
_cell_measurement_theta_min 3.0069
_cell_volume 881.7(4)
_computing_cell_refinement 'CrystalClear (Rigaku, 2002)'
_computing_data_collection 'CrystalClear (Rigaku, 2002)'
_computing_data_reduction 'CrystalClear (Rigaku, 2002)'
_computing_molecular_graphics 'SHELXTL/PC (Sheldrick, 2008)'
_computing_publication_material 'SHELXL97 (Sheldrick, 2008)'
_computing_structure_refinement 'SHELXL97 (Sheldrick, 2008)'
_computing_structure_solution 'SHELXS97 (Sheldrick, 2008)'
_diffrn_ambient_temperature 293(2)
_diffrn_measured_fraction_theta_full 0.985
_diffrn_measured_fraction_theta_max 0.985
_diffrn_measurement_device_type 'Rigaku Mercury CCD'
_diffrn_measurement_method \w
_diffrn_radiation_monochromator graphite
_diffrn_radiation_source 'fine-focus sealed tube'
_diffrn_radiation_type MoK\a
_diffrn_radiation_wavelength 0.71073
_diffrn_reflns_av_R_equivalents 0.0162
_diffrn_reflns_av_sigmaI/netI 0.0295
_diffrn_reflns_limit_h_max 8
_diffrn_reflns_limit_h_min -8
_diffrn_reflns_limit_k_max 11
_diffrn_reflns_limit_k_min -12
_diffrn_reflns_limit_l_max 14
_diffrn_reflns_limit_l_min -12
_diffrn_reflns_number 4565
_diffrn_reflns_theta_full 25.24
_diffrn_reflns_theta_max 25.24
_diffrn_reflns_theta_min 1.71
_diffrn_standards_decay_% 0
_exptl_absorpt_coefficient_mu 0.082
_exptl_absorpt_correction_T_max 1.0000
_exptl_absorpt_correction_T_min 0.4320
_exptl_absorpt_correction_type multi-scan
_exptl_absorpt_process_details '(CrystalClear; Rigaku, 2002)'
_exptl_crystal_colour yellow
_exptl_crystal_density_diffrn 1.290
_exptl_crystal_density_method 'not measured'
_exptl_crystal_description Prism
_exptl_crystal_F_000 360
_exptl_crystal_size_max 0.31
_exptl_crystal_size_mid 0.16
_exptl_crystal_size_min 0.12
_refine_diff_density_max 0.152
_refine_diff_density_min -0.185
_refine_ls_extinction_method none
_refine_ls_goodness_of_fit_ref 1.039
_refine_ls_hydrogen_treatment mixed
_refine_ls_matrix_type full
_refine_ls_number_parameters 240
_refine_ls_number_reflns 3139
_refine_ls_number_restraints 0
_refine_ls_restrained_S_all 1.039
_refine_ls_R_factor_all 0.0529
_refine_ls_R_factor_gt 0.0430
_refine_ls_shift/su_max 0.001
_refine_ls_shift/su_mean 0.000
_refine_ls_structure_factor_coef Fsqd
_refine_ls_weighting_details 'calc w=1/[\s^2^(Fo^2^)+(0.0580P)^2^+0.2072P] where P=(Fo^2^+2Fc^2^)/3'
_refine_ls_weighting_scheme calc
_refine_ls_wR_factor_gt 0.1100
_refine_ls_wR_factor_ref 0.1191
_reflns_number_gt 2577
_reflns_number_total 3139
_reflns_threshold_expression I>2\s(I)
_cod_data_source_file bg2370.cif
_cod_data_source_block I
_cod_original_cell_volume 881.7(3)
_cod_database_code 2228638
_cod_database_fobs_code 2228638

loop_
_symmetry_equiv_pos_as_xyz
'x, y, z'
'-x, -y, -z'

loop_
_atom_site_type_symbol
_atom_site_label
_atom_site_fract_x
_atom_site_fract_y
_atom_site_fract_z
_atom_site_U_iso_or_equiv
_atom_site_adp_type
_atom_site_calc_flag
_atom_site_refinement_flags
_atom_site_occupancy
_atom_site_disorder_assembly
_atom_site_disorder_group
O O1 0.4353(2) 0.72851(15) -0.20907(11) 0.0655(4) Uani d . 1 . .
H H1 0.466(4) 0.773(3) -0.157(2) 0.099(9) Uiso d . 1 . .
N N1 0.5137(2) 0.81332(14) -0.01667(11) 0.0462(4) Uani d . 1 . .
N N2 0.4593(2) 0.81243(13) 0.16469(11) 0.0431(4) Uani d . 1 . .
H H2A 0.3999 0.8285 0.2236 0.052 Uiso calc R 1 . .
N N3 0.3135(2) 0.86666(13) 0.37352(11) 0.0404(3) Uani d . 1 . .
N N4 0.34446(19) 0.84695(13) 0.55855(11) 0.0388(3) Uani d . 1 . .
H H4A 0.3731 0.8106 0.6283 0.047 Uiso calc R 1 . .
C C1 0.6775(3) 0.74325(16) 0.04753(14) 0.0438(4) Uani d . 1 . .
C C2 0.8563(3) 0.67915(19) 0.01578(17) 0.0569(5) Uani d . 1 . .
H H2B 0.8818 0.6801 -0.0592 0.068 Uiso calc R 1 . .
C C3 0.9931(3) 0.6147(2) 0.09908(19) 0.0624(6) Uani d . 1 . .
H H3B 1.1126 0.5717 0.0795 0.075 Uiso calc R 1 . .
C C4 0.9576(3) 0.61209(19) 0.21223(18) 0.0584(5) Uani d . 1 . .
H H4B 1.0536 0.5670 0.2660 0.070 Uiso calc R 1 . .
C C5 0.7826(3) 0.67513(18) 0.24601(16) 0.0502(5) Uani d . 1 . .
H H5A 0.7584 0.6733 0.3212 0.060 Uiso calc R 1 . .
C C6 0.6448(2) 0.74142(16) 0.16162(14) 0.0412(4) Uani d . 1 . .
C C7 0.3870(3) 0.85267(16) 0.05676(13) 0.0403(4) Uani d . 1 . .
C C8 0.1892(2) 0.92809(15) 0.02858(13) 0.0394(4) Uani d . 1 . .
C C9 0.1321(3) 0.98685(17) -0.08376(14) 0.0456(4) Uani d . 1 . .
H H9A 0.2204 0.9784 -0.1401 0.055 Uiso calc R 1 . .
C C10 -0.0540(3) 1.05739(17) -0.11194(13) 0.0451(4) Uani d . 1 . .
H H10A -0.0896 1.0955 -0.1870 0.068 Uiso calc R 1 . .
C C11 0.2500(2) 0.99128(16) 0.39671(14) 0.0394(4) Uani d . 1 . .
C C12 0.1739(3) 1.11565(18) 0.32434(16) 0.0541(5) Uani d . 1 . .
H H12A 0.1647 1.1252 0.2472 0.065 Uiso calc R 1 . .
C C13 0.1133(3) 1.22324(18) 0.37161(18) 0.0590(5) Uani d . 1 . .
H H13A 0.0613 1.3065 0.3254 0.071 Uiso calc R 1 . .
C C14 0.1282(3) 1.21002(18) 0.48749(18) 0.0551(5) Uani d . 1 . .
H H14A 0.0844 1.2846 0.5164 0.066 Uiso calc R 1 . .
C C15 0.2059(3) 1.08975(17) 0.55992(16) 0.0484(4) Uani d . 1 . .
H H15A 0.2173 1.0816 0.6368 0.058 Uiso calc R 1 . .
C C16 0.2667(2) 0.98057(16) 0.51249(13) 0.0379(4) Uani d . 1 . .
C C17 0.3672(2) 0.78377(15) 0.47268(13) 0.0358(4) Uani d . 1 . .
C C18 0.4362(2) 0.63846(15) 0.48859(13) 0.0356(4) Uani d . 1 . .
C C19 0.5493(2) 0.55926(16) 0.58125(13) 0.0421(4) Uani d . 1 . .
H H19C 0.5829 0.5982 0.6360 0.063 Uiso calc R 1 . .
C C20 0.3879(3) 0.57685(16) 0.40750(14) 0.0426(4) Uani d . 1 . .
H H20B 0.3125 0.6281 0.3452 0.064 Uiso calc R 1 . .
C C21 0.3492(5) 0.6260(3) -0.1553(2) 0.0971(9) Uani d . 1 . .
H H21A 0.2685 0.6545 -0.0979 0.117 Uiso d R 1 . .
H H21B 0.4481 0.5516 -0.1190 0.117 Uiso d R 1 . .
H H21C 0.2739 0.5965 -0.2043 0.174(16) Uiso d R 1 . .

loop_
_atom_site_aniso_label
_atom_site_aniso_U_11
_atom_site_aniso_U_22
_atom_site_aniso_U_33
_atom_site_aniso_U_12
_atom_site_aniso_U_13
_atom_site_aniso_U_23
O1 0.1004(12) 0.0687(9) 0.0363(7) -0.0341(8) 0.0012(7) -0.0157(7)
N1 0.0571(9) 0.0468(8) 0.0349(8) -0.0070(7) -0.0014(7) -0.0143(6)
N2 0.0505(9) 0.0457(8) 0.0305(7) -0.0023(7) -0.0035(6) -0.0115(6)
N3 0.0500(8) 0.0365(7) 0.0327(7) -0.0029(6) -0.0045(6) -0.0097(6)
N4 0.0495(8) 0.0389(8) 0.0280(7) -0.0082(6) -0.0005(6) -0.0093(6)
C1 0.0525(11) 0.0401(9) 0.0406(9) -0.0095(8) 0.0004(8) -0.0138(7)
C2 0.0608(13) 0.0566(12) 0.0539(12) -0.0086(10) 0.0084(10) -0.0195(9)
C3 0.0517(12) 0.0574(12) 0.0775(15) -0.0048(10) 0.0052(11) -0.0226(11)
C4 0.0532(12) 0.0514(11) 0.0690(14) -0.0085(9) -0.0142(10) -0.0125(10)
C5 0.0556(12) 0.0501(11) 0.0451(10) -0.0100(9) -0.0089(8) -0.0126(8)
C6 0.0481(10) 0.0373(9) 0.0392(9) -0.0085(7) -0.0028(7) -0.0117(7)
C7 0.0546(10) 0.0354(8) 0.0315(8) -0.0086(7) -0.0031(7) -0.0100(7)
C8 0.0524(10) 0.0336(8) 0.0320(9) -0.0073(7) -0.0060(7) -0.0087(7)
C9 0.0550(11) 0.0481(10) 0.0310(9) -0.0064(8) 0.0005(7) -0.0090(7)
C10 0.0585(11) 0.0451(10) 0.0281(8) -0.0057(8) -0.0069(8) -0.0063(7)
C11 0.0417(9) 0.0366(9) 0.0400(9) -0.0066(7) -0.0033(7) -0.0108(7)
C12 0.0682(13) 0.0429(10) 0.0471(11) -0.0068(9) -0.0139(9) -0.0063(8)
C13 0.0660(13) 0.0350(10) 0.0711(14) -0.0029(9) -0.0159(10) -0.0092(9)
C14 0.0553(12) 0.0420(10) 0.0718(14) -0.0055(9) -0.0010(10) -0.0254(9)
C15 0.0542(11) 0.0471(10) 0.0491(10) -0.0115(8) 0.0049(8) -0.0222(8)
C16 0.0392(9) 0.0377(9) 0.0386(9) -0.0096(7) 0.0021(7) -0.0118(7)
C17 0.0380(9) 0.0388(9) 0.0313(8) -0.0075(7) -0.0006(6) -0.0109(7)
C18 0.0380(9) 0.0366(8) 0.0313(8) -0.0063(7) -0.0011(7) -0.0082(7)
C19 0.0541(11) 0.0405(9) 0.0332(9) -0.0089(8) -0.0084(7) -0.0122(7)
C20 0.0526(10) 0.0392(9) 0.0337(9) -0.0063(8) -0.0122(7) -0.0064(7)
C21 0.141(3) 0.107(2) 0.0643(16) -0.072(2) 0.0164(16) -0.0224(15)

loop_
_atom_type_symbol
_atom_type_description
_atom_type_scat_dispersion_real
_atom_type_scat_dispersion_imag
_atom_type_scat_source
C C 0.0033 0.0016 'International Tables Vol C Tables 4.2.6.8 and 6.1.1.4'
H H 0.0000 0.0000 'International Tables Vol C Tables 4.2.6.8 and 6.1.1.4'
N N 0.0061 0.0033 'International Tables Vol C Tables 4.2.6.8 and 6.1.1.4'
O O 0.0106 0.0060 'International Tables Vol C Tables 4.2.6.8 and 6.1.1.4'

loop_
_geom_angle_atom_site_label_1
_geom_angle_atom_site_label_2
_geom_angle_atom_site_label_3
_geom_angle_site_symmetry_1
_geom_angle_site_symmetry_3
_geom_angle
_geom_angle_publ_flag
C21 O1 H1 . . 109.8(16) ?
C7 N1 C1 . . 104.98(14) ?
C7 N2 C6 . . 107.32(14) ?
C7 N2 H2A . . 126.3 ?
C6 N2 H2A . . 126.3 ?
C17 N3 C11 . . 104.91(13) ?
C17 N4 C16 . . 107.26(13) ?
C17 N4 H4A . . 126.4 ?
C16 N4 H4A . . 126.4 ?
N1 C1 C2 . . 130.63(17) ?
N1 C1 C6 . . 109.80(15) ?
C2 C1 C6 . . 119.57(17) ?
C3 C2 C1 . . 117.88(19) ?
C3 C2 H2B . . 121.1 ?
C1 C2 H2B . . 121.1 ?
C2 C3 C4 . . 121.92(19) ?
C2 C3 H3B . . 119.0 ?
C4 C3 H3B . . 119.0 ?
C5 C4 C3 . . 121.46(19) ?
C5 C4 H4B . . 119.3 ?
C3 C4 H4B . . 119.3 ?
C4 C5 C6 . . 116.64(18) ?
C4 C5 H5A . . 121.7 ?
C6 C5 H5A . . 121.7 ?
N2 C6 C5 . . 132.09(16) ?
N2 C6 C1 . . 105.38(15) ?
C5 C6 C1 . . 122.52(17) ?
N1 C7 N2 . . 112.51(15) ?
N1 C7 C8 . . 125.12(15) ?
N2 C7 C8 . . 122.36(15) ?
C10 C8 C9 2_575 . 118.54(16) ?
C10 C8 C7 2_575 . 121.45(15) ?
C9 C8 C7 . . 120.00(16) ?
C10 C9 C8 . . 120.80(16) ?
C10 C9 H9A . . 119.6 ?
C8 C9 H9A . . 119.6 ?
C9 C10 C8 . 2_575 120.66(15) ?
C9 C10 H10A . . 119.7 ?
C8 C10 H10A 2_575 . 119.7 ?
N3 C11 C16 . . 110.02(14) ?
N3 C11 C12 . . 130.11(16) ?
C16 C11 C12 . . 119.85(16) ?
C13 C12 C11 . . 117.72(18) ?
C13 C12 H12A . . 121.1 ?
C11 C12 H12A . . 121.1 ?
C12 C13 C14 . . 121.53(18) ?
C12 C13 H13A . . 119.2 ?
C14 C13 H13A . . 119.2 ?
C15 C14 C13 . . 121.84(17) ?
C15 C14 H14A . . 119.1 ?
C13 C14 H14A . . 119.1 ?
C14 C15 C16 . . 116.80(17) ?
C14 C15 H15A . . 121.6 ?
C16 C15 H15A . . 121.6 ?
N4 C16 C15 . . 132.62(16) ?
N4 C16 C11 . . 105.12(14) ?
C15 C16 C11 . . 122.22(16) ?
N3 C17 N4 . . 112.68(14) ?
N3 C17 C18 . . 123.53(14) ?
N4 C17 C18 . . 123.74(14) ?
C19 C18 C20 . . 118.34(15) ?
C19 C18 C17 . . 122.54(14) ?
C20 C18 C17 . . 119.12(14) ?
C20 C19 C18 2_666 . 120.63(15) ?
C20 C19 H19C 2_666 . 119.7 ?
C18 C19 H19C . . 119.7 ?
C19 C20 C18 2_666 . 121.03(15) ?
C19 C20 H20B 2_666 . 119.5 ?
C18 C20 H20B . . 119.5 ?
O1 C21 H21A . . 109.0 ?
O1 C21 H21B . . 108.1 ?
H21A C21 H21B . . 107.6 ?
O1 C21 H21C . . 114.6 ?
H21A C21 H21C . . 108.7 ?
H21B C21 H21C . . 108.7 ?

loop_
_geom_bond_atom_site_label_1
_geom_bond_atom_site_label_2
_geom_bond_site_symmetry_2
_geom_bond_distance
_geom_bond_publ_flag
O1 C21 . 1.391(3) ?
O1 H1 . 0.93(3) ?
N1 C7 . 1.331(2) ?
N1 C1 . 1.391(2) ?
N2 C7 . 1.368(2) ?
N2 C6 . 1.378(2) ?
N2 H2A . 0.8600 ?
N3 C17 . 1.328(2) ?
N3 C11 . 1.391(2) ?
N4 C17 . 1.3640(19) ?
N4 C16 . 1.385(2) ?
N4 H4A . 0.8600 ?
C1 C2 . 1.401(3) ?
C1 C6 . 1.408(2) ?
C2 C3 . 1.377(3) ?
C2 H2B . 0.9300 ?
C3 C4 . 1.398(3) ?
C3 H3B . 0.9300 ?
C4 C5 . 1.385(3) ?
C4 H4B . 0.9300 ?
C5 C6 . 1.393(2) ?
C5 H5A . 0.9300 ?
C7 C8 . 1.469(2) ?
C8 C10 2_575 1.400(2) ?
C8 C9 . 1.400(2) ?
C9 C10 . 1.384(3) ?
C9 H9A . 0.9300 ?
C10 C8 2_575 1.400(2) ?
C10 H10A . 0.9300 ?
C11 C16 . 1.403(2) ?
C11 C12 . 1.403(2) ?
C12 C13 . 1.380(3) ?
C12 H12A . 0.9300 ?
C13 C14 . 1.399(3) ?
C13 H13A . 0.9300 ?
C14 C15 . 1.376(3) ?
C14 H14A . 0.9300 ?
C15 C16 . 1.395(2) ?
C15 H15A . 0.9300 ?
C17 C18 . 1.475(2) ?
C18 C19 . 1.395(2) ?
C18 C20 . 1.402(2) ?
C19 C20 2_666 1.386(2) ?
C19 H19C . 0.9300 ?
C20 C19 2_666 1.386(2) ?
C20 H20B . 0.9300 ?
C21 H21A . 0.9600 ?
C21 H21B . 0.9600 ?
C21 H21C . 0.9600 ?

loop_
_geom_hbond_atom_site_label_D
_geom_hbond_atom_site_label_H
_geom_hbond_atom_site_label_A
_geom_hbond_site_symmetry_A
_geom_hbond_distance_DH
_geom_hbond_distance_HA
_geom_hbond_distance_DA
_geom_hbond_angle_DHA
O1 H1 N1 . 0.93(3) 1.93(3) 2.829(2) 162(2)
N2 H2A N3 . 0.86 2.03 2.873(2) 168.3
N4 H4A O1 1_556 0.86 1.99 2.855(2) 178.9
